data_4024995
loop_
_publ_author_name
'Jarugu Narasimha Moorthy'
'Palani Natarajan'
'Paloth Venugopalan'

_publ_contact_author_address
;Departmet of chemistry
Indian Institute of Technology - Kanpur
Kanpur - 208 016
INDIA
;
_publ_contact_author_email moorthy@iitk.ac.in
_publ_contact_author_fax +915122597436
_publ_contact_author_name 'Prof. J. N. Moorthy'
_publ_contact_author_phone +915122597498
_publ_section_title
;
Abundant Lattice Inclusion Phenomenon with Sterically Hindered and
Inherently Shape-Selective Tetraarylpyrenes
;
_journal_name_full 'Journal of Organic Chemistry'
_journal_page_first 8566
_journal_page_last 8577
_journal_paper_doi 10.1021/jo901465f
_journal_volume 74
_journal_year 2009
_chemical_formula_moiety 'C52 H50 O4, C10 H20'
_chemical_formula_sum 'C62 H70 O4'
_chemical_formula_weight 879.18
_chemical_name_common tetra(2,6-dimethyl-4-methoxyphenyl)pyrene
_chemical_name_systematic
;
 tetra(2,6-dimethyl-4-methoxyphenyl)pyrene
;
_space_group_IT_number 14
_symmetry_cell_setting monoclinic
_symmetry_Int_Tables_number 14
_symmetry_space_group_name_Hall '-P 2yn'
_symmetry_space_group_name_H-M 'P 1 21/n 1'
_atom_sites_solution_hydrogens geom
_atom_sites_solution_primary direct
_atom_sites_solution_secondary difmap
_audit_creation_method SHELXL-97
_cell_angle_alpha 90.00
_cell_angle_beta 98.076(2)
_cell_angle_gamma 90.00
_cell_formula_units_Z 2
_cell_length_a 7.3439(7)
_cell_length_b 14.2407(13)
_cell_length_c 24.072(2)
_cell_measurement_reflns_used 3627
_cell_measurement_temperature 100(2)
_cell_measurement_theta_max 27.21
_cell_measurement_theta_min 2.23
_cell_volume 2492.5(4)
_computing_cell_refinement 'Bruker SAINT'
_computing_data_collection 'Bruker APEX'
_computing_data_reduction 'Bruker SAINT'
_computing_molecular_graphics 'SHELXL 5.1, XP (Sheldrick, 1994)'
_computing_publication_material SHELXS-97
_computing_structure_refinement 'SHELXL-97 (Sheldrick, 2008)'
_computing_structure_solution 'SHELXS-97 (Sheldrick, 2008)'
_diffrn_ambient_temperature 100(2)
_diffrn_measured_fraction_theta_full 0.992
_diffrn_measured_fraction_theta_max 0.992
_diffrn_measurement_device_type 'Bruker SMART APEX'
_diffrn_measurement_method 'phi and omega scans'
_diffrn_radiation_monochromator graphite
_diffrn_radiation_source 'fine-focus sealed tube'
_diffrn_radiation_type MoK\a
_diffrn_radiation_wavelength 0.71073
_diffrn_reflns_av_R_equivalents 0.0283
_diffrn_reflns_av_sigmaI/netI 0.0340
_diffrn_reflns_limit_h_max 8
_diffrn_reflns_limit_h_min -8
_diffrn_reflns_limit_k_max 16
_diffrn_reflns_limit_k_min -16
_diffrn_reflns_limit_l_max 21
_diffrn_reflns_limit_l_min -28
_diffrn_reflns_number 12428
_diffrn_reflns_theta_full 25.00
_diffrn_reflns_theta_max 25.00
_diffrn_reflns_theta_min 2.23
_exptl_absorpt_coefficient_mu 0.071
_exptl_absorpt_correction_type none
_exptl_crystal_colour 'color less'
_exptl_crystal_density_diffrn 1.171
_exptl_crystal_density_method 'not measured'
_exptl_crystal_description blacks
_exptl_crystal_F_000 948
_exptl_crystal_size_max 0.2
_exptl_crystal_size_mid 0.1
_exptl_crystal_size_min 0.1
_refine_diff_density_max 0.242
_refine_diff_density_min -0.183
_refine_diff_density_rms 0.045
_refine_ls_extinction_method none
_refine_ls_goodness_of_fit_ref 1.054
_refine_ls_hydrogen_treatment constr
_refine_ls_matrix_type full
_refine_ls_number_parameters 298
_refine_ls_number_reflns 4352
_refine_ls_number_restraints 0
_refine_ls_restrained_S_all 1.054
_refine_ls_R_factor_all 0.0647
_refine_ls_R_factor_gt 0.0488
_refine_ls_shift/su_max 0.000
_refine_ls_shift/su_mean 0.000
_refine_ls_structure_factor_coef Fsqd
_refine_ls_weighting_details 'calc w=1/[\s^2^(Fo^2^)+(0.0758P)^2^+0.1620P] where P=(Fo^2^+2Fc^2^)/3'
_refine_ls_weighting_scheme calc
_refine_ls_wR_factor_gt 0.1227
_refine_ls_wR_factor_ref 0.1320
_reflns_number_gt 3375
_reflns_number_total 4352
_reflns_threshold_expression >2sigma(I)
_cod_data_source_file jo901465f_si_001_15.cif
_cod_data_source_block H2.G12
_cod_depositor_comments
;
The following automatic conversions were performed:
'_symmetry_cell_setting' value 'Monoclinic' changed to 'monoclinic'
according to '/home/saulius/struct/CIF-dictionaries/cif_core.dic'
dictionary named 'cif_core.dic' version 2.4.1 from 2010-06-29.

Automatic conversion script
Id: cif_fix_enum 1527 2010-12-29 10:47:43Z saulius 
;
_cod_original_sg_symbol_H-M 'P 21/n'
_cod_database_code 4024995

loop_
_symmetry_equiv_pos_as_xyz
'x, y, z'
'-x+1/2, y+1/2, -z+1/2'
'-x, -y, -z'
'x-1/2, -y-1/2, z-1/2'

loop_
_atom_site_label
_atom_site_type_symbol
_atom_site_fract_x
_atom_site_fract_y
_atom_site_fract_z
_atom_site_U_iso_or_equiv
_atom_site_adp_type
_atom_site_occupancy
_atom_site_symmetry_multiplicity
_atom_site_calc_flag
_atom_site_refinement_flags
_atom_site_disorder_assembly
_atom_site_disorder_group
O2 O -0.09557(16) 0.85360(8) 0.18387(5) 0.0328(3) Uani 1 1 d . . .
O1 O 0.36021(17) 0.05488(8) 0.22311(5) 0.0362(3) Uani 1 1 d . . .
C5 C 0.2959(2) 0.55685(11) 0.09856(7) 0.0245(4) Uani 1 1 d . . .
C18 C 0.1971(2) 0.63524(11) 0.12309(6) 0.0246(4) Uani 1 1 d . . .
C1 C 0.4610(2) 0.49400(11) 0.02543(6) 0.0225(4) Uani 1 1 d . . .
C7 C 0.3708(2) 0.66000(11) 0.02133(7) 0.0250(4) Uani 1 1 d . . .
H7 H 0.3146 0.7119 0.0370 0.030 Uiso 1 1 calc R . .
C8 C 0.4448(2) 0.67206(11) -0.02653(7) 0.0269(4) Uani 1 1 d . . .
H8 H 0.4394 0.7322 -0.0438 0.032 Uiso 1 1 calc R . .
C20 C -0.0811(2) 0.72440(11) 0.12427(7) 0.0281(4) Uani 1 1 d . . .
H20 H -0.2071 0.7351 0.1105 0.034 Uiso 1 1 calc R . .
C21 C 0.0088(2) 0.78276(11) 0.16562(7) 0.0269(4) Uani 1 1 d . . .
C6 C 0.3752(2) 0.57064(11) 0.04896(7) 0.0239(4) Uani 1 1 d . . .
C2 C 0.4686(2) 0.40387(11) 0.05180(6) 0.0233(4) Uani 1 1 d . . .
C9 C 0.3912(2) 0.29995(11) 0.13114(7) 0.0260(4) Uani 1 1 d . . .
C22 C 0.1917(2) 0.76684(11) 0.18607(7) 0.0283(4) Uani 1 1 d . . .
H22 H 0.2527 0.8065 0.2145 0.034 Uiso 1 1 calc R . .
C4 C 0.3045(2) 0.46860(11) 0.12295(7) 0.0267(4) Uani 1 1 d . . .
H4 H 0.2500 0.4599 0.1561 0.032 Uiso 1 1 calc R . .
C13 C 0.2313(2) 0.16046(12) 0.15438(7) 0.0322(4) Uani 1 1 d . . .
H13 H 0.1254 0.1214 0.1492 0.039 Uiso 1 1 calc R . .
C3 C 0.3888(2) 0.39195(11) 0.10125(7) 0.0254(4) Uani 1 1 d . . .
C19 C 0.0105(2) 0.65108(11) 0.10298(7) 0.0260(4) Uani 1 1 d . . .
C14 C 0.2348(2) 0.24133(11) 0.12268(7) 0.0289(4) Uani 1 1 d . . .
C23 C 0.2879(2) 0.69293(11) 0.16532(7) 0.0277(4) Uani 1 1 d . . .
C24 C 0.4846(2) 0.67623(13) 0.19017(8) 0.0368(4) Uani 1 1 d . . .
H24A H 0.5506 0.7362 0.1938 0.055 Uiso 1 1 calc R . .
H24B H 0.5429 0.6343 0.1656 0.055 Uiso 1 1 calc R . .
H24C H 0.4886 0.6473 0.2273 0.055 Uiso 1 1 calc R . .
C12 C 0.3807(2) 0.13565(11) 0.19370(7) 0.0286(4) Uani 1 1 d . . .
C11 C 0.5374(2) 0.19117(11) 0.20067(7) 0.0288(4) Uani 1 1 d . . .
H11 H 0.6410 0.1731 0.2267 0.035 Uiso 1 1 calc R . .
C10 C 0.5431(2) 0.27340(11) 0.16955(7) 0.0272(4) Uani 1 1 d . . .
C25 C -0.0912(2) 0.58781(12) 0.05880(7) 0.0348(4) Uani 1 1 d . . .
H25A H -0.2159 0.6121 0.0476 0.052 Uiso 1 1 calc R . .
H25B H -0.0980 0.5243 0.0740 0.052 Uiso 1 1 calc R . .
H25C H -0.0258 0.5860 0.0260 0.052 Uiso 1 1 calc R . .
C15 C 0.0741(3) 0.26442(13) 0.07832(8) 0.0397(5) Uani 1 1 d . . .
H15A H 0.1130 0.2601 0.0411 0.060 Uiso 1 1 calc R . .
H15B H 0.0311 0.3283 0.0843 0.060 Uiso 1 1 calc R . .
H15C H -0.0260 0.2198 0.0808 0.060 Uiso 1 1 calc R . .
C17 C 0.5134(3) 0.02277(13) 0.26050(8) 0.0377(5) Uani 1 1 d . . .
H17A H 0.6186 0.0142 0.2400 0.057 Uiso 1 1 calc R . .
H17B H 0.4831 -0.0372 0.2769 0.057 Uiso 1 1 calc R . .
H17C H 0.5447 0.0691 0.2904 0.057 Uiso 1 1 calc R . .
C26 C 0.0045(3) 0.92813(12) 0.21342(8) 0.0398(5) Uani 1 1 d . . .
H26A H 0.0588 0.9061 0.2507 0.060 Uiso 1 1 calc R . .
H26B H -0.0787 0.9807 0.2175 0.060 Uiso 1 1 calc R . .
H26C H 0.1025 0.9489 0.1925 0.060 Uiso 1 1 calc R . .
C16 C 0.7155(2) 0.33247(13) 0.17840(8) 0.0365(4) Uani 1 1 d . . .
H16A H 0.7756 0.3253 0.2172 0.055 Uiso 1 1 calc R . .
H16B H 0.6833 0.3986 0.1712 0.055 Uiso 1 1 calc R . .
H16C H 0.7995 0.3118 0.1526 0.055 Uiso 1 1 calc R . .
C33 C 0.2612(3) 1.02672(14) 1.00507(8) 0.0456(5) Uani 1 1 d . . .
H33A H 0.1477 1.0461 1.0198 0.055 Uiso 1 1 calc R . .
H33B H 0.3562 1.0749 1.0167 0.055 Uiso 1 1 calc R . .
C34 C 0.3261(3) 0.93301(14) 1.03213(9) 0.0478(5) Uani 1 1 d . . .
H34A H 0.2165 0.8957 1.0378 0.057 Uiso 1 1 calc R . .
H34B H 0.3921 0.8980 1.0056 0.057 Uiso 1 1 calc R . .
C32 C 0.2228(3) 1.02548(16) 0.94126(9) 0.0535(6) Uani 1 1 d . . .
H32A H 0.1814 1.0891 0.9286 0.064 Uiso 1 1 calc R . .
H32B H 0.1184 0.9823 0.9302 0.064 Uiso 1 1 calc R . .
C31 C 0.3790(3) 0.99692(15) 0.90854(9) 0.0518(6) Uani 1 1 d . . .
H31A H 0.4208 0.9335 0.9214 0.062 Uiso 1 1 calc R . .
H31B H 0.3264 0.9914 0.8685 0.062 Uiso 1 1 calc R . .
C35 C 0.4514(3) 0.94025(15) 1.08806(9) 0.0531(6) Uani 1 1 d . . .
H35A H 0.4935 0.8761 1.0992 0.064 Uiso 1 1 calc R . .
H35B H 0.3760 0.9627 1.1164 0.064 Uiso 1 1 calc R . .

loop_
_atom_site_aniso_label
_atom_site_aniso_U_11
_atom_site_aniso_U_22
_atom_site_aniso_U_33
_atom_site_aniso_U_23
_atom_site_aniso_U_13
_atom_site_aniso_U_12
O2 0.0294(7) 0.0308(6) 0.0383(7) -0.0082(5) 0.0054(5) 0.0026(5)
O1 0.0352(7) 0.0308(7) 0.0413(7) 0.0117(5) 0.0006(6) -0.0021(5)
C5 0.0212(9) 0.0271(9) 0.0242(9) -0.0027(7) -0.0001(7) -0.0006(7)
C18 0.0260(9) 0.0256(8) 0.0227(8) 0.0024(7) 0.0047(7) -0.0009(7)
C1 0.0183(8) 0.0251(8) 0.0228(8) -0.0015(7) -0.0015(6) -0.0013(7)
C7 0.0233(9) 0.0235(8) 0.0277(9) -0.0022(7) 0.0011(7) 0.0014(7)
C8 0.0252(9) 0.0246(8) 0.0296(9) 0.0017(7) -0.0002(7) 0.0010(7)
C20 0.0217(9) 0.0307(9) 0.0312(9) 0.0005(7) 0.0015(7) 0.0007(7)
C21 0.0259(9) 0.0282(9) 0.0282(9) -0.0008(7) 0.0091(7) 0.0016(7)
C6 0.0193(8) 0.0269(8) 0.0241(9) -0.0012(7) -0.0016(6) -0.0012(7)
C2 0.0201(8) 0.0258(8) 0.0231(8) 0.0000(7) -0.0008(7) -0.0018(7)
C9 0.0265(9) 0.0269(9) 0.0252(9) -0.0001(7) 0.0060(7) 0.0012(7)
C22 0.0277(9) 0.0310(9) 0.0259(9) -0.0053(7) 0.0027(7) -0.0028(7)
C4 0.0249(9) 0.0332(9) 0.0217(9) 0.0002(7) 0.0024(7) -0.0004(7)
C13 0.0272(9) 0.0306(10) 0.0382(10) 0.0015(8) 0.0024(8) -0.0045(7)
C3 0.0215(8) 0.0274(9) 0.0262(9) -0.0003(7) -0.0004(7) -0.0010(7)
C19 0.0249(9) 0.0271(9) 0.0258(9) 0.0011(7) 0.0025(7) -0.0008(7)
C14 0.0268(9) 0.0293(9) 0.0301(9) 0.0006(7) 0.0028(7) 0.0001(7)
C23 0.0248(9) 0.0320(9) 0.0261(9) -0.0008(7) 0.0032(7) -0.0022(7)
C24 0.0272(10) 0.0437(11) 0.0379(10) -0.0094(8) -0.0009(8) 0.0026(8)
C12 0.0329(10) 0.0257(9) 0.0280(9) 0.0019(7) 0.0064(7) 0.0005(7)
C11 0.0268(9) 0.0320(9) 0.0269(9) 0.0014(7) 0.0016(7) 0.0016(7)
C10 0.0261(9) 0.0307(9) 0.0248(9) -0.0014(7) 0.0037(7) -0.0021(7)
C25 0.0295(10) 0.0362(10) 0.0361(10) -0.0079(8) -0.0049(8) 0.0026(8)
C15 0.0319(10) 0.0386(10) 0.0459(12) 0.0100(9) -0.0038(8) -0.0028(8)
C17 0.0364(11) 0.0389(11) 0.0384(11) 0.0142(8) 0.0070(8) 0.0060(8)
C26 0.0380(11) 0.0316(10) 0.0498(12) -0.0111(8) 0.0060(9) -0.0010(8)
C16 0.0299(10) 0.0387(10) 0.0394(11) 0.0049(8) 0.0001(8) -0.0055(8)
C33 0.0463(12) 0.0445(12) 0.0462(12) -0.0019(9) 0.0072(10) 0.0063(9)
C34 0.0518(13) 0.0398(11) 0.0536(13) 0.0048(9) 0.0141(10) 0.0012(10)
C32 0.0536(14) 0.0570(13) 0.0481(13) -0.0002(11) 0.0011(10) 0.0083(11)
C31 0.0574(14) 0.0575(13) 0.0387(12) 0.0000(10) 0.0008(10) 0.0120(11)
C35 0.0656(15) 0.0510(13) 0.0457(13) 0.0111(10) 0.0180(11) 0.0114(11)

loop_
_atom_type_symbol
_atom_type_description
_atom_type_scat_dispersion_real
_atom_type_scat_dispersion_imag
_atom_type_scat_source
C C 0.0033 0.0016 'International Tables Vol C Tables 4.2.6.8 and 6.1.1.4'
H H 0.0000 0.0000 'International Tables Vol C Tables 4.2.6.8 and 6.1.1.4'
O O 0.0106 0.0060 'International Tables Vol C Tables 4.2.6.8 and 6.1.1.4'

loop_
_geom_angle_atom_site_label_1
_geom_angle_atom_site_label_2
_geom_angle_atom_site_label_3
_geom_angle
_geom_angle_site_symmetry_1
_geom_angle_site_symmetry_3
_geom_angle_publ_flag
C21 O2 C26 115.75(13) . . ?
C12 O1 C17 117.70(13) . . ?
C4 C5 C6 118.98(14) . . ?
C4 C5 C18 120.34(14) . . ?
C6 C5 C18 120.63(14) . . ?
C23 C18 C19 119.84(15) . . ?
C23 C18 C5 121.02(14) . . ?
C19 C18 C5 119.14(14) . . ?
C6 C1 C2 120.38(14) . . ?
C6 C1 C1 120.21(17) . 3_665 ?
C2 C1 C1 119.41(17) . 3_665 ?
C8 C7 C6 121.48(15) . . ?
C8 C7 H7 119.3 . . ?
C6 C7 H7 119.3 . . ?
C7 C8 C2 121.44(15) . 3_665 ?
C7 C8 H8 119.3 . . ?
C2 C8 H8 119.3 3_665 . ?
C19 C20 C21 120.73(15) . . ?
C19 C20 H20 119.6 . . ?
C21 C20 H20 119.6 . . ?
O2 C21 C22 124.29(15) . . ?
O2 C21 C20 115.91(14) . . ?
C22 C21 C20 119.80(15) . . ?
C5 C6 C1 119.31(14) . . ?
C5 C6 C7 121.99(14) . . ?
C1 C6 C7 118.69(15) . . ?
C3 C2 C1 119.23(14) . . ?
C3 C2 C8 122.00(14) . 3_665 ?
C1 C2 C8 118.76(14) . 3_665 ?
C10 C9 C14 119.55(15) . . ?
C10 C9 C3 120.69(14) . . ?
C14 C9 C3 119.67(14) . . ?
C21 C22 C23 120.69(15) . . ?
C21 C22 H22 119.7 . . ?
C23 C22 H22 119.7 . . ?
C5 C4 C3 123.25(15) . . ?
C5 C4 H4 118.4 . . ?
C3 C4 H4 118.4 . . ?
C14 C13 C12 120.86(16) . . ?
C14 C13 H13 119.6 . . ?
C12 C13 H13 119.6 . . ?
C4 C3 C2 118.84(14) . . ?
C4 C3 C9 118.84(14) . . ?
C2 C3 C9 122.32(14) . . ?
C20 C19 C18 119.75(15) . . ?
C20 C19 C25 119.66(15) . . ?
C18 C19 C25 120.58(15) . . ?
C13 C14 C9 119.37(15) . . ?
C13 C14 C15 119.82(15) . . ?
C9 C14 C15 120.79(15) . . ?
C22 C23 C18 119.18(15) . . ?
C22 C23 C24 118.85(14) . . ?
C18 C23 C24 121.95(15) . . ?
C23 C24 H24A 109.5 . . ?
C23 C24 H24B 109.5 . . ?
H24A C24 H24B 109.5 . . ?
C23 C24 H24C 109.5 . . ?
H24A C24 H24C 109.5 . . ?
H24B C24 H24C 109.5 . . ?
O1 C12 C11 124.45(15) . . ?
O1 C12 C13 115.56(15) . . ?
C11 C12 C13 119.98(15) . . ?
C12 C11 C10 120.05(15) . . ?
C12 C11 H11 120.0 . . ?
C10 C11 H11 120.0 . . ?
C11 C10 C9 120.11(15) . . ?
C11 C10 C16 118.68(15) . . ?
C9 C10 C16 121.20(15) . . ?
C19 C25 H25A 109.5 . . ?
C19 C25 H25B 109.5 . . ?
H25A C25 H25B 109.5 . . ?
C19 C25 H25C 109.5 . . ?
H25A C25 H25C 109.5 . . ?
H25B C25 H25C 109.5 . . ?
C14 C15 H15A 109.5 . . ?
C14 C15 H15B 109.5 . . ?
H15A C15 H15B 109.5 . . ?
C14 C15 H15C 109.5 . . ?
H15A C15 H15C 109.5 . . ?
H15B C15 H15C 109.5 . . ?
O1 C17 H17A 109.5 . . ?
O1 C17 H17B 109.5 . . ?
H17A C17 H17B 109.5 . . ?
O1 C17 H17C 109.5 . . ?
H17A C17 H17C 109.5 . . ?
H17B C17 H17C 109.5 . . ?
O2 C26 H26A 109.5 . . ?
O2 C26 H26B 109.5 . . ?
H26A C26 H26B 109.5 . . ?
O2 C26 H26C 109.5 . . ?
H26A C26 H26C 109.5 . . ?
H26B C26 H26C 109.5 . . ?
C10 C16 H16A 109.5 . . ?
C10 C16 H16B 109.5 . . ?
H16A C16 H16B 109.5 . . ?
C10 C16 H16C 109.5 . . ?
H16A C16 H16C 109.5 . . ?
H16B C16 H16C 109.5 . . ?
C32 C33 C34 114.94(18) . . ?
C32 C33 H33A 108.5 . . ?
C34 C33 H33A 108.5 . . ?
C32 C33 H33B 108.5 . . ?
C34 C33 H33B 108.5 . . ?
H33A C33 H33B 107.5 . . ?
C35 C34 C33 115.47(17) . . ?
C35 C34 H34A 108.4 . . ?
C33 C34 H34A 108.4 . . ?
C35 C34 H34B 108.4 . . ?
C33 C34 H34B 108.4 . . ?
H34A C34 H34B 107.5 . . ?
C33 C32 C31 118.34(18) . . ?
C33 C32 H32A 107.7 . . ?
C31 C32 H32A 107.7 . . ?
C33 C32 H32B 107.7 . . ?
C31 C32 H32B 107.7 . . ?
H32A C32 H32B 107.1 . . ?
C35 C31 C32 118.70(18) 3_677 . ?
C35 C31 H31A 107.6 3_677 . ?
C32 C31 H31A 107.6 . . ?
C35 C31 H31B 107.6 3_677 . ?
C32 C31 H31B 107.6 . . ?
H31A C31 H31B 107.1 . . ?
C34 C35 C31 118.29(18) . 3_677 ?
C34 C35 H35A 107.7 . . ?
C31 C35 H35A 107.7 3_677 . ?
C34 C35 H35B 107.7 . . ?
C31 C35 H35B 107.7 3_677 . ?
H35A C35 H35B 107.1 . . ?

loop_
_geom_bond_atom_site_label_1
_geom_bond_atom_site_label_2
_geom_bond_distance
_geom_bond_site_symmetry_2
_geom_bond_publ_flag
O2 C21 1.3759(19) . ?
O2 C26 1.423(2) . ?
O1 C12 1.3700(19) . ?
O1 C17 1.414(2) . ?
C5 C4 1.385(2) . ?
C5 C6 1.414(2) . ?
C5 C18 1.497(2) . ?
C18 C23 1.401(2) . ?
C18 C19 1.406(2) . ?
C1 C6 1.418(2) . ?
C1 C2 1.430(2) . ?
C1 C1 1.433(3) 3_665 ?
C7 C8 1.352(2) . ?
C7 C6 1.434(2) . ?
C7 H7 0.9500 . ?
C8 C2 1.432(2) 3_665 ?
C8 H8 0.9500 . ?
C20 C19 1.379(2) . ?
C20 C21 1.390(2) . ?
C20 H20 0.9500 . ?
C21 C22 1.383(2) . ?
C2 C3 1.409(2) . ?
C2 C8 1.432(2) 3_665 ?
C9 C10 1.397(2) . ?
C9 C14 1.412(2) . ?
C9 C3 1.494(2) . ?
C22 C23 1.398(2) . ?
C22 H22 0.9500 . ?
C4 C3 1.393(2) . ?
C4 H4 0.9500 . ?
C13 C14 1.384(2) . ?
C13 C12 1.390(2) . ?
C13 H13 0.9500 . ?
C19 C25 1.509(2) . ?
C14 C15 1.512(2) . ?
C23 C24 1.503(2) . ?
C24 H24A 0.9800 . ?
C24 H24B 0.9800 . ?
C24 H24C 0.9800 . ?
C12 C11 1.387(2) . ?
C11 C10 1.394(2) . ?
C11 H11 0.9500 . ?
C10 C16 1.510(2) . ?
C25 H25A 0.9800 . ?
C25 H25B 0.9800 . ?
C25 H25C 0.9800 . ?
C15 H15A 0.9800 . ?
C15 H15B 0.9800 . ?
C15 H15C 0.9800 . ?
C17 H17A 0.9800 . ?
C17 H17B 0.9800 . ?
C17 H17C 0.9800 . ?
C26 H26A 0.9800 . ?
C26 H26B 0.9800 . ?
C26 H26C 0.9800 . ?
C16 H16A 0.9800 . ?
C16 H16B 0.9800 . ?
C16 H16C 0.9800 . ?
C33 C32 1.523(3) . ?
C33 C34 1.531(3) . ?
C33 H33A 0.9900 . ?
C33 H33B 0.9900 . ?
C34 C35 1.523(3) . ?
C34 H34A 0.9900 . ?
C34 H34B 0.9900 . ?
C32 C31 1.535(3) . ?
C32 H32A 0.9900 . ?
C32 H32B 0.9900 . ?
C31 C35 1.527(3) 3_677 ?
C31 H31A 0.9900 . ?
C31 H31B 0.9900 . ?
C35 C31 1.527(3) 3_677 ?
C35 H35A 0.9900 . ?
C35 H35B 0.9900 . ?

loop_
_geom_torsion_atom_site_label_1
_geom_torsion_atom_site_label_2
_geom_torsion_atom_site_label_3
_geom_torsion_atom_site_label_4
_geom_torsion
_geom_torsion_site_symmetry_1
_geom_torsion_site_symmetry_2
_geom_torsion_site_symmetry_3
_geom_torsion_site_symmetry_4
_geom_torsion_publ_flag
C4 C5 C18 C23 88.11(19) . . . . ?
C6 C5 C18 C23 -94.53(19) . . . . ?
C4 C5 C18 C19 -92.25(19) . . . . ?
C6 C5 C18 C19 85.11(19) . . . . ?
C6 C7 C8 C2 -0.1(2) . . . 3_665 ?
C26 O2 C21 C22 17.9(2) . . . . ?
C26 O2 C21 C20 -162.76(15) . . . . ?
C19 C20 C21 O2 -179.94(14) . . . . ?
C19 C20 C21 C22 -0.6(2) . . . . ?
C4 C5 C6 C1 0.1(2) . . . . ?
C18 C5 C6 C1 -177.32(14) . . . . ?
C4 C5 C6 C7 179.75(14) . . . . ?
C18 C5 C6 C7 2.4(2) . . . . ?
C2 C1 C6 C5 -0.5(2) . . . . ?
C1 C1 C6 C5 178.77(17) 3_665 . . . ?
C2 C1 C6 C7 179.83(14) . . . . ?
C1 C1 C6 C7 -0.9(3) 3_665 . . . ?
C8 C7 C6 C5 -179.09(14) . . . . ?
C8 C7 C6 C1 0.6(2) . . . . ?
C6 C1 C2 C3 0.4(2) . . . . ?
C1 C1 C2 C3 -178.86(16) 3_665 . . . ?
C6 C1 C2 C8 179.48(13) . . . 3_665 ?
C1 C1 C2 C8 0.2(3) 3_665 . . 3_665 ?
O2 C21 C22 C23 179.79(15) . . . . ?
C20 C21 C22 C23 0.5(2) . . . . ?
C6 C5 C4 C3 0.4(2) . . . . ?
C18 C5 C4 C3 177.83(14) . . . . ?
C5 C4 C3 C2 -0.5(2) . . . . ?
C5 C4 C3 C9 179.62(14) . . . . ?
C1 C2 C3 C4 0.1(2) . . . . ?
C8 C2 C3 C4 -178.96(14) 3_665 . . . ?
C1 C2 C3 C9 179.95(14) . . . . ?
C8 C2 C3 C9 0.9(2) 3_665 . . . ?
C10 C9 C3 C4 -95.60(19) . . . . ?
C14 C9 C3 C4 81.1(2) . . . . ?
C10 C9 C3 C2 84.5(2) . . . . ?
C14 C9 C3 C2 -98.72(19) . . . . ?
C21 C20 C19 C18 -0.2(2) . . . . ?
C21 C20 C19 C25 178.99(16) . . . . ?
C23 C18 C19 C20 1.2(2) . . . . ?
C5 C18 C19 C20 -178.49(14) . . . . ?
C23 C18 C19 C25 -178.07(15) . . . . ?
C5 C18 C19 C25 2.3(2) . . . . ?
C12 C13 C14 C9 -1.0(3) . . . . ?
C12 C13 C14 C15 177.18(16) . . . . ?
C10 C9 C14 C13 2.8(2) . . . . ?
C3 C9 C14 C13 -173.98(15) . . . . ?
C10 C9 C14 C15 -175.38(16) . . . . ?
C3 C9 C14 C15 7.8(2) . . . . ?
C21 C22 C23 C18 0.4(2) . . . . ?
C21 C22 C23 C24 -177.93(16) . . . . ?
C19 C18 C23 C22 -1.3(2) . . . . ?
C5 C18 C23 C22 178.39(14) . . . . ?
C19 C18 C23 C24 177.07(15) . . . . ?
C5 C18 C23 C24 -3.3(2) . . . . ?
C17 O1 C12 C11 -4.3(2) . . . . ?
C17 O1 C12 C13 175.25(15) . . . . ?
C14 C13 C12 O1 179.06(15) . . . . ?
C14 C13 C12 C11 -1.4(3) . . . . ?
O1 C12 C11 C10 -178.49(15) . . . . ?
C13 C12 C11 C10 2.0(2) . . . . ?
C12 C11 C10 C9 -0.2(2) . . . . ?
C12 C11 C10 C16 179.69(16) . . . . ?
C14 C9 C10 C11 -2.2(2) . . . . ?
C3 C9 C10 C11 174.55(15) . . . . ?
C14 C9 C10 C16 177.91(15) . . . . ?
C3 C9 C10 C16 -5.3(2) . . . . ?
C32 C33 C34 C35 150.78(19) . . . . ?
C34 C33 C32 C31 -58.0(3) . . . . ?
C33 C32 C31 C35 -65.2(3) . . . 3_677 ?
C33 C34 C35 C31 -52.1(3) . . . 3_677 ?
